data_7227291
loop_
_publ_author_name
'Mallia, Ajith R.'
'Ramakrishnan, Remya'
'Niyas, M. A.'
'Hariharan, Mahesh'

_publ_section_title
;
 Crystalline triphenylamine substituted arenes: solid state packing and
 luminescence properties
;
_journal_issue 5
_journal_name_full CrystEngComm
_journal_page_first 817
_journal_paper_doi 10.1039/C6CE02321E
_journal_volume 19
_journal_year 2017
_chemical_formula_moiety 'C34 H23 N'
_chemical_formula_sum 'C34 H23 N'
_chemical_formula_weight 445.53
_chemical_name_systematic
;
 ?
;
_space_group_IT_number 14
_symmetry_cell_setting monoclinic
_symmetry_space_group_name_Hall '-P 2ybc'
_symmetry_space_group_name_H-M 'P 1 21/c 1'
_atom_sites_solution_hydrogens geom
_atom_sites_solution_primary direct
_atom_sites_solution_secondary difmap
_audit_creation_method SHELXL-97
_audit_update_record
;
2016-07-15 deposited with the CCDC.
2016-12-19 downloaded from the CCDC.
;
_cell_angle_alpha 90.00
_cell_angle_beta 95.895(2)
_cell_angle_gamma 90.00
_cell_formula_units_Z 4
_cell_length_a 18.1949(8)
_cell_length_b 10.7188(3)
_cell_length_c 12.2321(5)
_cell_measurement_reflns_used 6582
_cell_measurement_temperature 296(2)
_cell_measurement_theta_max 27.58
_cell_measurement_theta_min 2.53
_cell_volume 2372.98(16)
_computing_cell_refinement 'Bruker SAINT'
_computing_data_collection 'Bruker APEX2'
_computing_data_reduction 'Bruker SAINT'
_computing_molecular_graphics 'Bruker SHELXTL'
_computing_publication_material 'Bruker SHELXTL'
_computing_structure_refinement 'SHELXL-97 (Sheldrick, 2008)'
_computing_structure_solution 'SHELXS-97 (Sheldrick, 2008)'
_diffrn_ambient_temperature 296(2)
_diffrn_measured_fraction_theta_full 0.999
_diffrn_measured_fraction_theta_max 0.999
_diffrn_measurement_device_type 'Bruker APEX-II CCD'
_diffrn_measurement_method '\f and \w scans'
_diffrn_radiation_monochromator graphite
_diffrn_radiation_source 'fine-focus sealed tube'
_diffrn_radiation_type MoK\a
_diffrn_radiation_wavelength 0.71073
_diffrn_reflns_av_R_equivalents 0.0203
_diffrn_reflns_av_sigmaI/netI 0.0187
_diffrn_reflns_limit_h_max 21
_diffrn_reflns_limit_h_min -21
_diffrn_reflns_limit_k_max 12
_diffrn_reflns_limit_k_min -12
_diffrn_reflns_limit_l_max 14
_diffrn_reflns_limit_l_min -14
_diffrn_reflns_number 17261
_diffrn_reflns_theta_full 24.71
_diffrn_reflns_theta_max 24.71
_diffrn_reflns_theta_min 1.13
_diffrn_standards_number 0
_exptl_absorpt_coefficient_mu 0.072
_exptl_absorpt_correction_T_max 0.9893
_exptl_absorpt_correction_T_min 0.9858
_exptl_absorpt_correction_type multi-scan
_exptl_absorpt_process_details SADABS
_exptl_crystal_colour yellow
_exptl_crystal_density_diffrn 1.247
_exptl_crystal_density_method 'not measured'
_exptl_crystal_description block
_exptl_crystal_F_000 936
_exptl_crystal_size_max 0.20
_exptl_crystal_size_mid 0.15
_exptl_crystal_size_min 0.15
_refine_diff_density_max 0.180
_refine_diff_density_min -0.218
_refine_diff_density_rms 0.068
_refine_ls_extinction_method none
_refine_ls_goodness_of_fit_ref 1.121
_refine_ls_hydrogen_treatment constr
_refine_ls_matrix_type full
_refine_ls_number_parameters 316
_refine_ls_number_reflns 4044
_refine_ls_number_restraints 0
_refine_ls_restrained_S_all 1.121
_refine_ls_R_factor_all 0.0595
_refine_ls_R_factor_gt 0.0392
_refine_ls_shift/su_max 0.000
_refine_ls_shift/su_mean 0.000
_refine_ls_structure_factor_coef Fsqd
_refine_ls_weighting_details 'calc w=1/[\s^2^(Fo^2^)+(0.0710P)^2^+0.5075P] where P=(Fo^2^+2Fc^2^)/3'
_refine_ls_weighting_scheme calc
_refine_ls_wR_factor_gt 0.1055
_refine_ls_wR_factor_ref 0.1410
_reflns_number_gt 3081
_reflns_number_total 4044
_reflns_threshold_expression >2\s(I)
_cod_data_source_file c6ce02321e2.cif
_cod_data_source_block mono_new
_cod_depositor_comments
;
The following automatic conversions were performed:

'_symmetry_cell_setting' value 'Monoclinic' changed to 'monoclinic'
according to
/usr/data/users/saulius/crontab/automatic-downloads/rss-feeds/RSC/lib/dictionaries/cif_core.dic
dictionary named 'cif_core.dic' version 2.4.2 from 2011-04-26.

Automatic conversion script
Id: cif_fix_values 4268 2015-11-12 08:31:59Z antanas 

 Adding full bibliography for 7227288--7227293.cif.
;
_cod_original_sg_symbol_Hall '-P 2ybc '
_cod_original_sg_symbol_H-M 'P2(1)/c  '
_cod_database_code 7227291

loop_
_symmetry_equiv_pos_as_xyz
'x, y, z'
'-x, y+1/2, -z+1/2'
'-x, -y, -z'
'x, -y-1/2, z-1/2'

loop_
_atom_site_label
_atom_site_type_symbol
_atom_site_fract_x
_atom_site_fract_y
_atom_site_fract_z
_atom_site_U_iso_or_equiv
_atom_site_adp_type
_atom_site_occupancy
_atom_site_symmetry_multiplicity
_atom_site_calc_flag
_atom_site_refinement_flags
C1 C 0.50708(9) 0.53019(14) 0.21573(13) 0.0393(4) Uani 1 1 d .
C2 C 0.45934(10) 0.47167(16) 0.13467(14) 0.0456(4) Uani 1 1 d .
H2 H 0.4786 0.4388 0.0733 0.055 Uiso 1 1 calc R
C3 C 0.38492(10) 0.46123(16) 0.14289(14) 0.0471(4) Uani 1 1 d .
H3 H 0.3551 0.4220 0.0869 0.057 Uiso 1 1 calc R
C4 C 0.35333(9) 0.50790(15) 0.23274(14) 0.0418(4) Uani 1 1 d .
C5 C 0.27579(10) 0.50345(17) 0.24203(16) 0.0513(5) Uani 1 1 d .
H5 H 0.2447 0.4678 0.1855 0.062 Uiso 1 1 calc R
C6 C 0.24660(10) 0.54913(18) 0.32995(17) 0.0551(5) Uani 1 1 d .
H6 H 0.1958 0.5454 0.3327 0.066 Uiso 1 1 calc R
C7 C 0.29212(10) 0.60341(16) 0.41937(15) 0.0486(4) Uani 1 1 d .
C8 C 0.26330(12) 0.65231(18) 0.51196(18) 0.0603(5) Uani 1 1 d .
H8 H 0.2125 0.6505 0.5160 0.072 Uiso 1 1 calc R
C9 C 0.30880(13) 0.70307(18) 0.59729(18) 0.0652(6) Uani 1 1 d .
H9 H 0.2886 0.7346 0.6584 0.078 Uiso 1 1 calc R
C10 C 0.38396(12) 0.70755(17) 0.59283(16) 0.0578(5) Uani 1 1 d .
H10 H 0.4140 0.7414 0.6515 0.069 Uiso 1 1 calc R
C11 C 0.41578(10) 0.66223(15) 0.50208(14) 0.0447(4) Uani 1 1 d .
C12 C 0.49338(11) 0.66717(15) 0.49320(14) 0.0468(4) Uani 1 1 d .
H12 H 0.5245 0.6999 0.5513 0.056 Uiso 1 1 calc R
C13 C 0.52291(10) 0.62602(15) 0.40345(14) 0.0438(4) Uani 1 1 d .
H13 H 0.5737 0.6315 0.4010 0.053 Uiso 1 1 calc R
C14 C 0.47782(9) 0.57374(14) 0.31105(13) 0.0374(4) Uani 1 1 d .
C15 C 0.40061(9) 0.56323(14) 0.31966(13) 0.0383(4) Uani 1 1 d .
C16 C 0.36943(9) 0.60931(14) 0.41365(14) 0.0414(4) Uani 1 1 d .
C17 C 0.58558(9) 0.54480(15) 0.19574(13) 0.0406(4) Uani 1 1 d .
C18 C 0.62337(10) 0.44525(16) 0.15462(14) 0.0457(4) Uani 1 1 d .
H18 H 0.5993 0.3690 0.1434 0.055 Uiso 1 1 calc R
C19 C 0.69519(10) 0.45607(16) 0.13001(15) 0.0479(4) Uani 1 1 d .
H19 H 0.7187 0.3877 0.1023 0.057 Uiso 1 1 calc R
C20 C 0.73281(9) 0.56817(16) 0.14619(14) 0.0459(4) Uani 1 1 d .
C21 C 0.69570(10) 0.66957(16) 0.18522(15) 0.0478(4) Uani 1 1 d .
H21 H 0.7197 0.7459 0.1955 0.057 Uiso 1 1 calc R
C22 C 0.62341(9) 0.65786(15) 0.20891(14) 0.0447(4) Uani 1 1 d .
H22 H 0.5994 0.7270 0.2343 0.054 Uiso 1 1 calc R
C23 C 0.83409(10) 0.69349(17) 0.08320(17) 0.0531(5) Uani 1 1 d .
C24 C 0.89753(11) 0.7461(2) 0.1344(2) 0.0698(6) Uani 1 1 d .
H24 H 0.9214 0.7090 0.1970 0.084 Uiso 1 1 calc R
C25 C 0.92582(13) 0.8539(2) 0.0932(3) 0.0823(8) Uani 1 1 d .
H25 H 0.9688 0.8889 0.1280 0.099 Uiso 1 1 calc R
C26 C 0.89106(14) 0.9092(2) 0.0018(2) 0.0777(7) Uani 1 1 d .
H26 H 0.9108 0.9809 -0.0266 0.093 Uiso 1 1 calc R
C27 C 0.82725(15) 0.8594(2) -0.0482(2) 0.0759(6) Uani 1 1 d .
H27 H 0.8032 0.8977 -0.1100 0.091 Uiso 1 1 calc R
C28 C 0.79853(13) 0.7526(2) -0.00718(18) 0.0649(6) Uani 1 1 d .
H28 H 0.7546 0.7198 -0.0409 0.078 Uiso 1 1 calc R
C29 C 0.85428(10) 0.47412(18) 0.12924(18) 0.0568(5) Uani 1 1 d .
C30 C 0.85498(12) 0.3904(2) 0.2157(2) 0.0677(6) Uani 1 1 d .
H30 H 0.8252 0.4044 0.2718 0.081 Uiso 1 1 calc R
C31 C 0.90012(14) 0.2858(2) 0.2185(3) 0.0857(8) Uani 1 1 d .
H31 H 0.8998 0.2292 0.2761 0.103 Uiso 1 1 calc R
C32 C 0.94510(14) 0.2652(3) 0.1372(3) 0.0974(10) Uani 1 1 d .
H32 H 0.9752 0.1950 0.1394 0.117 Uiso 1 1 calc R
C33 C 0.94539(14) 0.3485(3) 0.0529(3) 0.0961(9) Uani 1 1 d .
H33 H 0.9764 0.3353 -0.0018 0.115 Uiso 1 1 calc R
C34 C 0.90027(13) 0.4520(2) 0.0479(2) 0.0786(7) Uani 1 1 d .
H34 H 0.9007 0.5074 -0.0106 0.094 Uiso 1 1 calc R
N1 N 0.80723(9) 0.57959(15) 0.12366(15) 0.0599(5) Uani 1 1 d .

loop_
_atom_site_aniso_label
_atom_site_aniso_U_11
_atom_site_aniso_U_22
_atom_site_aniso_U_33
_atom_site_aniso_U_23
_atom_site_aniso_U_13
_atom_site_aniso_U_12
C1 0.0455(9) 0.0321(8) 0.0401(9) 0.0021(7) 0.0040(7) -0.0002(7)
C2 0.0547(11) 0.0415(9) 0.0411(9) -0.0032(7) 0.0073(8) -0.0058(8)
C3 0.0539(11) 0.0444(10) 0.0419(10) -0.0007(8) -0.0007(8) -0.0111(8)
C4 0.0474(9) 0.0339(9) 0.0435(9) 0.0058(7) 0.0020(7) -0.0046(7)
C5 0.0483(10) 0.0478(10) 0.0566(11) 0.0050(8) -0.0004(8) -0.0083(8)
C6 0.0455(10) 0.0506(11) 0.0703(13) 0.0089(9) 0.0114(9) -0.0023(8)
C7 0.0548(11) 0.0349(9) 0.0583(11) 0.0071(8) 0.0159(9) -0.0023(8)
C8 0.0657(13) 0.0465(11) 0.0734(14) 0.0031(10) 0.0302(11) -0.0012(9)
C9 0.0909(16) 0.0474(11) 0.0631(13) -0.0050(10) 0.0363(12) -0.0034(11)
C10 0.0847(15) 0.0414(10) 0.0494(11) -0.0037(8) 0.0174(10) -0.0066(9)
C11 0.0654(11) 0.0285(8) 0.0411(9) 0.0037(7) 0.0095(8) -0.0024(8)
C12 0.0625(11) 0.0378(9) 0.0388(9) -0.0011(7) -0.0002(8) -0.0065(8)
C13 0.0474(10) 0.0390(9) 0.0442(10) 0.0017(7) 0.0008(7) -0.0032(7)
C14 0.0446(9) 0.0290(8) 0.0382(9) 0.0048(7) 0.0020(7) -0.0004(7)
C15 0.0471(9) 0.0272(8) 0.0406(9) 0.0063(6) 0.0041(7) -0.0008(7)
C16 0.0535(10) 0.0275(8) 0.0440(9) 0.0078(7) 0.0100(8) -0.0004(7)
C17 0.0456(9) 0.0365(9) 0.0395(9) 0.0003(7) 0.0034(7) 0.0005(7)
C18 0.0518(10) 0.0361(9) 0.0495(10) -0.0054(7) 0.0066(8) -0.0026(7)
C19 0.0530(11) 0.0404(10) 0.0512(10) -0.0052(8) 0.0099(8) 0.0054(8)
C20 0.0439(10) 0.0451(10) 0.0490(10) 0.0001(8) 0.0066(8) 0.0009(8)
C21 0.0498(10) 0.0366(9) 0.0574(11) -0.0029(8) 0.0071(8) -0.0040(7)
C22 0.0490(10) 0.0357(9) 0.0496(10) -0.0049(7) 0.0066(8) 0.0027(7)
C23 0.0474(10) 0.0475(11) 0.0667(13) -0.0037(9) 0.0164(9) -0.0003(8)
C24 0.0499(12) 0.0657(14) 0.0928(17) 0.0048(12) 0.0027(11) 0.0003(10)
C25 0.0518(13) 0.0611(14) 0.134(2) -0.0035(15) 0.0106(14) -0.0090(11)
C26 0.0745(16) 0.0516(13) 0.113(2) 0.0037(13) 0.0366(15) -0.0050(11)
C27 0.0947(18) 0.0626(14) 0.0718(15) 0.0058(12) 0.0155(13) -0.0056(13)
C28 0.0726(14) 0.0576(12) 0.0643(13) -0.0043(10) 0.0056(11) -0.0124(10)
C29 0.0447(10) 0.0497(11) 0.0770(14) -0.0042(10) 0.0106(9) 0.0022(8)
C30 0.0614(13) 0.0595(13) 0.0802(15) 0.0001(11) -0.0016(11) 0.0047(10)
C31 0.0724(16) 0.0632(15) 0.115(2) 0.0080(14) -0.0212(15) 0.0058(12)
C32 0.0613(15) 0.0698(17) 0.158(3) -0.0222(19) -0.0045(17) 0.0193(13)
C33 0.0667(16) 0.085(2) 0.141(3) -0.0278(19) 0.0320(16) 0.0123(14)
C34 0.0652(14) 0.0710(15) 0.1040(19) -0.0067(13) 0.0297(13) 0.0065(12)
N1 0.0485(9) 0.0470(9) 0.0871(12) 0.0072(8) 0.0217(8) 0.0040(7)

loop_
_atom_type_symbol
_atom_type_description
_atom_type_scat_dispersion_real
_atom_type_scat_dispersion_imag
_atom_type_scat_source
C C 0.0033 0.0016 'International Tables Vol C Tables 4.2.6.8 and 6.1.1.4'
H H 0.0000 0.0000 'International Tables Vol C Tables 4.2.6.8 and 6.1.1.4'
N N 0.0061 0.0033 'International Tables Vol C Tables 4.2.6.8 and 6.1.1.4'

loop_
_geom_angle_atom_site_label_1
_geom_angle_atom_site_label_2
_geom_angle_atom_site_label_3
_geom_angle
C2 C1 C14 118.38(15)
C2 C1 C17 118.00(14)
C14 C1 C17 123.61(14)
C3 C2 C1 122.03(16)
C3 C2 H2 119.0
C1 C2 H2 119.0
C2 C3 C4 121.44(16)
C2 C3 H3 119.3
C4 C3 H3 119.3
C3 C4 C15 118.30(15)
C3 C4 C5 123.03(16)
C15 C4 C5 118.67(16)
C6 C5 C4 121.86(18)
C6 C5 H5 119.1
C4 C5 H5 119.1
C5 C6 C7 121.18(17)
C5 C6 H6 119.4
C7 C6 H6 119.4
C8 C7 C16 118.69(18)
C8 C7 C6 122.51(18)
C16 C7 C6 118.79(16)
C9 C8 C7 121.08(19)
C9 C8 H8 119.5
C7 C8 H8 119.5
C10 C9 C8 120.47(19)
C10 C9 H9 119.8
C8 C9 H9 119.8
C9 C10 C11 121.10(19)
C9 C10 H10 119.4
C11 C10 H10 119.4
C10 C11 C16 118.95(18)
C10 C11 C12 122.92(17)
C16 C11 C12 118.13(15)
C13 C12 C11 122.05(16)
C13 C12 H12 119.0
C11 C12 H12 119.0
C12 C13 C14 121.67(16)
C12 C13 H13 119.2
C14 C13 H13 119.2
C1 C14 C15 119.60(14)
C1 C14 C13 123.01(15)
C15 C14 C13 117.36(14)
C16 C15 C14 120.72(15)
C16 C15 C4 119.15(15)
C14 C15 C4 120.12(15)
C7 C16 C11 119.69(16)
C7 C16 C15 120.33(16)
C11 C16 C15 119.98(16)
C18 C17 C22 116.86(15)
C18 C17 C1 119.94(14)
C22 C17 C1 123.05(14)
C19 C18 C17 122.02(16)
C19 C18 H18 119.0
C17 C18 H18 119.0
C18 C19 C20 120.52(16)
C18 C19 H19 119.7
C20 C19 H19 119.7
C19 C20 C21 118.46(16)
C19 C20 N1 121.02(15)
C21 C20 N1 120.52(15)
C22 C21 C20 120.51(16)
C22 C21 H21 119.7
C20 C21 H21 119.7
C21 C22 C17 121.60(15)
C21 C22 H22 119.2
C17 C22 H22 119.2
C28 C23 C24 118.69(19)
C28 C23 N1 121.62(18)
C24 C23 N1 119.7(2)
C23 C24 C25 120.2(2)
C23 C24 H24 119.9
C25 C24 H24 119.9
C26 C25 C24 120.3(2)
C26 C25 H25 119.8
C24 C25 H25 119.8
C25 C26 C27 119.9(2)
C25 C26 H26 120.0
C27 C26 H26 120.0
C26 C27 C28 120.1(2)
C26 C27 H27 120.0
C28 C27 H27 120.0
C27 C28 C23 120.8(2)
C27 C28 H28 119.6
C23 C28 H28 119.6
C34 C29 C30 118.6(2)
C34 C29 N1 120.6(2)
C30 C29 N1 120.79(18)
C29 C30 C31 120.1(2)
C29 C30 H30 120.0
C31 C30 H30 120.0
C32 C31 C30 120.5(3)
C32 C31 H31 119.8
C30 C31 H31 119.8
C33 C32 C31 119.5(2)
C33 C32 H32 120.2
C31 C32 H32 120.2
C32 C33 C34 120.8(3)
C32 C33 H33 119.6
C34 C33 H33 119.6
C33 C34 C29 120.4(3)
C33 C34 H34 119.8
C29 C34 H34 119.8
C20 N1 C29 120.52(15)
C20 N1 C23 120.79(15)
C29 N1 C23 118.32(15)

loop_
_geom_bond_atom_site_label_1
_geom_bond_atom_site_label_2
_geom_bond_distance
C1 C2 1.398(2)
C1 C14 1.410(2)
C1 C17 1.482(2)
C2 C3 1.372(2)
C2 H2 0.9300
C3 C4 1.385(2)
C3 H3 0.9300
C4 C15 1.426(2)
C4 C5 1.428(2)
C5 C6 1.340(3)
C5 H5 0.9300
C6 C7 1.426(3)
C6 H6 0.9300
C7 C8 1.398(3)
C7 C16 1.417(2)
C8 C9 1.376(3)
C8 H8 0.9300
C9 C10 1.375(3)
C9 H9 0.9300
C10 C11 1.391(3)
C10 H10 0.9300
C11 C16 1.420(2)
C11 C12 1.428(3)
C12 C13 1.345(2)
C12 H12 0.9300
C13 C14 1.440(2)
C13 H13 0.9300
C14 C15 1.424(2)
C15 C16 1.422(2)
C17 C18 1.391(2)
C17 C22 1.395(2)
C18 C19 1.376(2)
C18 H18 0.9300
C19 C20 1.387(2)
C19 H19 0.9300
C20 C21 1.390(2)
C20 N1 1.415(2)
C21 C22 1.381(2)
C21 H21 0.9300
C22 H22 0.9300
C23 C28 1.376(3)
C23 C24 1.377(3)
C23 N1 1.423(2)
C24 C25 1.381(3)
C24 H24 0.9300
C25 C26 1.363(4)
C25 H25 0.9300
C26 C27 1.364(3)
C26 H26 0.9300
C27 C28 1.374(3)
C27 H27 0.9300
C28 H28 0.9300
C29 C34 1.385(3)
C29 C30 1.386(3)
C29 N1 1.416(2)
C30 C31 1.388(3)
C30 H30 0.9300
C31 C32 1.370(4)
C31 H31 0.9300
C32 C33 1.364(4)
C32 H32 0.9300
C33 C34 1.378(3)
C33 H33 0.9300
C34 H34 0.9300

loop_
_geom_torsion_atom_site_label_1
_geom_torsion_atom_site_label_2
_geom_torsion_atom_site_label_3
_geom_torsion_atom_site_label_4
_geom_torsion
C14 C1 C2 C3 3.3(2)
C17 C1 C2 C3 -175.73(15)
C1 C2 C3 C4 -0.3(3)
C2 C3 C4 C15 -2.5(2)
C2 C3 C4 C5 177.30(16)
C3 C4 C5 C6 179.91(18)
C15 C4 C5 C6 -0.3(3)
C4 C5 C6 C7 -0.7(3)
C5 C6 C7 C8 179.72(18)
C5 C6 C7 C16 0.5(3)
C16 C7 C8 C9 -1.3(3)
C6 C7 C8 C9 179.42(18)
C7 C8 C9 C10 0.5(3)
C8 C9 C10 C11 0.6(3)
C9 C10 C11 C16 -0.8(3)
C9 C10 C11 C12 178.81(17)
C10 C11 C12 C13 -178.11(17)
C16 C11 C12 C13 1.5(2)
C11 C12 C13 C14 -0.4(3)
C2 C1 C14 C15 -3.3(2)
C17 C1 C14 C15 175.63(14)
C2 C1 C14 C13 174.75(15)
C17 C1 C14 C13 -6.3(2)
C12 C13 C14 C1 179.79(16)
C12 C13 C14 C15 -2.1(2)
C1 C14 C15 C16 -178.37(14)
C13 C14 C15 C16 3.4(2)
C1 C14 C15 C4 0.6(2)
C13 C14 C15 C4 -177.61(14)
C3 C4 C15 C16 -178.69(14)
C5 C4 C15 C16 1.5(2)
C3 C4 C15 C14 2.3(2)
C5 C4 C15 C14 -177.46(14)
C8 C7 C16 C11 1.1(2)
C6 C7 C16 C11 -179.59(16)
C8 C7 C16 C15 -178.52(16)
C6 C7 C16 C15 0.8(2)
C10 C11 C16 C7 -0.1(2)
C12 C11 C16 C7 -179.69(14)
C10 C11 C16 C15 179.53(15)
C12 C11 C16 C15 -0.1(2)
C14 C15 C16 C7 177.22(14)
C4 C15 C16 C7 -1.7(2)
C14 C15 C16 C11 -2.4(2)
C4 C15 C16 C11 178.62(14)
C2 C1 C17 C18 -45.0(2)
C14 C1 C17 C18 136.00(17)
C2 C1 C17 C22 130.34(18)
C14 C1 C17 C22 -48.6(2)
C22 C17 C18 C19 1.3(3)
C1 C17 C18 C19 176.96(16)
C17 C18 C19 C20 0.3(3)
C18 C19 C20 C21 -1.5(3)
C18 C19 C20 N1 178.48(17)
C19 C20 C21 C22 1.0(3)
N1 C20 C21 C22 -178.94(17)
C20 C21 C22 C17 0.6(3)
C18 C17 C22 C21 -1.8(3)
C1 C17 C22 C21 -177.28(16)
C28 C23 C24 C25 -2.1(3)
N1 C23 C24 C25 177.3(2)
C23 C24 C25 C26 0.2(4)
C24 C25 C26 C27 1.2(4)
C25 C26 C27 C28 -0.8(4)
C26 C27 C28 C23 -1.1(4)
C24 C23 C28 C27 2.5(3)
N1 C23 C28 C27 -176.9(2)
C34 C29 C30 C31 -1.2(3)
N1 C29 C30 C31 178.41(19)
C29 C30 C31 C32 1.0(4)
C30 C31 C32 C33 0.0(4)
C31 C32 C33 C34 -0.9(4)
C32 C33 C34 C29 0.7(4)
C30 C29 C34 C33 0.3(4)
N1 C29 C34 C33 -179.3(2)
C19 C20 N1 C29 -26.7(3)
C21 C20 N1 C29 153.29(19)
C19 C20 N1 C23 146.26(19)
C21 C20 N1 C23 -33.8(3)
C34 C29 N1 C20 135.4(2)
C30 C29 N1 C20 -44.2(3)
C34 C29 N1 C23 -37.7(3)
C30 C29 N1 C23 142.7(2)
C28 C23 N1 C20 -51.8(3)
C24 C23 N1 C20 128.8(2)
C28 C23 N1 C29 121.3(2)
C24 C23 N1 C29 -58.1(3)
